data_7111343
loop_
_publ_author_name
'Haberhauer, Gebhard'
'Oeser, Thomas'
'Rominger, Frank'

_publ_section_title
;
 A C3-symmetric molecular scaffold for the construction of large receptors
;
_journal_issue 18
_journal_name_full 'Chemical Communications'
_journal_page_first 2044
_journal_page_last 2045
_journal_paper_doi 10.1039/b406335j
_journal_year 2004
_chemical_formula_sum 'C67 H75 N17 O3'
_chemical_formula_weight 1166.44
_chemical_name_common 2e
_chemical_name_systematic
;
?
;
_space_group_IT_number 146
_symmetry_cell_setting rhombohedral
_symmetry_space_group_name_Hall 'P 3*'
_symmetry_space_group_name_H-M 'R 3 :R'
_atom_sites_solution_hydrogens geom
_atom_sites_solution_primary direct
_atom_sites_solution_secondary difmap
_audit_creation_method SHELXL-97
_cell_angle_alpha 36.0350(10)
_cell_angle_beta 36.0350(10)
_cell_angle_gamma 36.0350(10)
_cell_formula_units_Z 2
_cell_length_a 22.23260(10)
_cell_length_b 22.23260(10)
_cell_length_c 22.23260(10)
_cell_measurement_temperature 200(2)
_cell_volume 3401.81(10)
_computing_cell_refinement 'Bruker SMART'
_computing_data_collection 'Bruker SMART'
_computing_data_reduction 'Bruker SHELXTL'
_computing_molecular_graphics 'Bruker SHELXTL'
_computing_publication_material 'Bruker SHELXTL'
_computing_structure_refinement 'SHELXL-97 (Sheldrick, 1997)'
_computing_structure_solution 'SHELXS-97 (Sheldrick, 1990)'
_diffrn_ambient_temperature 200(2)
_diffrn_measured_fraction_theta_full 0.987
_diffrn_measured_fraction_theta_max 0.987
_diffrn_measurement_device_type 'CCD area detector'
_diffrn_measurement_method 'phi and omega scans'
_diffrn_radiation_monochromator graphite
_diffrn_radiation_source 'fine-focus sealed tube'
_diffrn_radiation_type MoK\a
_diffrn_radiation_wavelength 0.71073
_diffrn_reflns_av_R_equivalents 0.0546
_diffrn_reflns_av_sigmaI/netI 0.0529
_diffrn_reflns_limit_h_max 23
_diffrn_reflns_limit_h_min -23
_diffrn_reflns_limit_k_max 23
_diffrn_reflns_limit_k_min -23
_diffrn_reflns_limit_l_max 23
_diffrn_reflns_limit_l_min -23
_diffrn_reflns_number 21493
_diffrn_reflns_theta_full 21.93
_diffrn_reflns_theta_max 21.93
_diffrn_reflns_theta_min 0.98
_exptl_absorpt_coefficient_mu 0.073
_exptl_absorpt_correction_T_max 0.9869
_exptl_absorpt_correction_T_min 0.9769
_exptl_absorpt_correction_type multi-scan
_exptl_absorpt_process_details 'Blessing, Acta Cryst. (1995) A51 33-38.'
_exptl_crystal_colour colorless
_exptl_crystal_density_diffrn 1.139
_exptl_crystal_density_method 'not measured'
_exptl_crystal_description polyhedron
_exptl_crystal_F_000 1240
_exptl_crystal_size_max 0.32
_exptl_crystal_size_mid 0.24
_exptl_crystal_size_min 0.18
_refine_diff_density_max 0.486
_refine_diff_density_min -0.331
_refine_diff_density_rms 0.072
_refine_ls_abs_structure_details 'Flack H D (1983), Acta Cryst. A39, 876-881'
_refine_ls_abs_structure_Flack 0(2)
_refine_ls_extinction_coef 0.034(3)
_refine_ls_extinction_expression Fc^*^=kFc[1+0.001xFc^2^\l^3^/sin(2\q)]^-1/4^
_refine_ls_extinction_method SHELXL
_refine_ls_goodness_of_fit_ref 1.048
_refine_ls_hydrogen_treatment constr
_refine_ls_matrix_type full
_refine_ls_number_parameters 561
_refine_ls_number_reflns 5458
_refine_ls_number_restraints 121
_refine_ls_restrained_S_all 1.048
_refine_ls_R_factor_all 0.0837
_refine_ls_R_factor_gt 0.0642
_refine_ls_shift/su_max 0.002
_refine_ls_shift/su_mean 0.000
_refine_ls_structure_factor_coef Fsqd
_refine_ls_weighting_details 'calc w=1/[\s^2^(Fo^2^)+(0.1194P)^2^+0.0000P] where P=(Fo^2^+2Fc^2^)/3'
_refine_ls_weighting_scheme calc
_refine_ls_wR_factor_gt 0.1551
_refine_ls_wR_factor_ref 0.1730
_reflns_number_gt 4296
_reflns_number_total 5458
_reflns_threshold_expression >2sigma(I)
_cod_data_source_file b406335jsup1.cif
_cod_data_source_block gh31
_cod_depositor_comments
;
The following automatic conversions were performed:

'_symmetry_cell_setting' value 'Rhombohedral' changed to
'rhombohedral' according to
/home/saulius/struct/CIF-dictionaries/cif_core.dic dictionary named
'cif_core.dic' version 2.4.2 from 2011-04-26.

Automatic conversion script
Id: cif_fix_values 1891 2012-01-12 08:04:46Z andrius 
;
_cod_original_cell_volume 3401.81(3)
_cod_original_sg_symbol_H-M R3
_cod_database_code 7111343

loop_
_symmetry_equiv_pos_as_xyz
'x, y, z'
'z, x, y'
'y, z, x'

loop_
_atom_site_label
_atom_site_type_symbol
_atom_site_fract_x
_atom_site_fract_y
_atom_site_fract_z
_atom_site_U_iso_or_equiv
_atom_site_adp_type
_atom_site_occupancy
_atom_site_symmetry_multiplicity
_atom_site_calc_flag
_atom_site_refinement_flags
_atom_site_disorder_assembly
_atom_site_disorder_group
C1_1 C 0.0478(3) 0.5507(3) 0.5868(3) 0.0404(11) Uani 1 1 d . . .
H1_1 H 0.1202 0.5134 0.5821 0.048 Uiso 1 1 calc R . .
C2_1 C 0.0110(3) 0.6796(4) 0.5090(3) 0.0384(11) Uani 1 1 d . . .
N3_1 N -0.0963(3) 0.7560(3) 0.5338(3) 0.0368(8) Uani 1 1 d . . .
C4_1 C -0.0957(3) 0.8614(3) 0.4393(3) 0.0363(10) Uani 1 1 d . . .
C5_1 C 0.0154(3) 0.8463(3) 0.3567(3) 0.0425(11) Uani 1 1 d . . .
N6_1 N 0.0837(3) 0.7287(3) 0.4023(3) 0.0417(9) Uani 1 1 d . B .
C7_1 C 0.0640(4) 0.9296(4) 0.2403(4) 0.0681(16) Uani 1 1 d . . .
H7A_1 H 0.1476 0.8884 0.2053 0.102 Uiso 1 1 calc R . .
H7B_1 H 0.0395 0.9858 0.2473 0.102 Uiso 1 1 calc R . .
H7C_1 H 0.0364 0.9690 0.1922 0.102 Uiso 1 1 calc R . .
C8_1 C 0.2083(3) 0.6776(4) 0.3519(4) 0.0475(12) Uani 1 1 d D . .
H8A_1 H 0.2442 0.7004 0.2712 0.057 Uiso 1 1 calc R A 1
H8B_1 H 0.2406 0.5932 0.3941 0.057 Uiso 1 1 calc R A 1
C9_1 C -0.2028(3) 0.9685(3) 0.4379(4) 0.0403(11) Uani 1 1 d . . .
N9_1 N -0.0431(3) 0.5388(3) 0.7026(3) 0.0413(9) Uani 1 1 d . . .
H9_1 H -0.1084 0.6000 0.7113 0.050 Uiso 1 1 calc R . .
O9_1 O -0.2065(2) 1.0630(2) 0.3510(2) 0.0537(9) Uani 1 1 d . . .
C10_1 C 0.0661(4) 0.4915(4) 0.5578(4) 0.0517(12) Uani 1 1 d . . .
H10_1 H 0.0792 0.4112 0.6199 0.062 Uiso 1 1 calc R . .
C11_1 C -0.0401(5) 0.5461(5) 0.5595(5) 0.0726(15) Uani 1 1 d . . .
H11A_1 H -0.1065 0.5497 0.6323 0.109 Uiso 1 1 calc R . .
H11B_1 H -0.0283 0.5000 0.5508 0.109 Uiso 1 1 calc R . .
H11C_1 H -0.0533 0.6235 0.4964 0.109 Uiso 1 1 calc R . .
C12_1 C 0.1731(4) 0.4833(4) 0.4454(4) 0.0677(15) Uani 1 1 d . . .
H12A_1 H 0.2391 0.4489 0.4468 0.102 Uiso 1 1 calc R . .
H12B_1 H 0.1614 0.5601 0.3811 0.102 Uiso 1 1 calc R . .
H12C_1 H 0.1870 0.4358 0.4365 0.102 Uiso 1 1 calc R . .
C13_1 C 0.2333(5) 0.7198(6) 0.3586(5) 0.0538(19) Uani 0.783(3) 1 d PD B 1
C14_1 C 0.1781(7) 0.7143(10) 0.4605(7) 0.095(3) Uani 0.783(3) 1 d PD B 1
H14_1 H 0.1244 0.6839 0.5270 0.114 Uiso 0.783(3) 1 calc PR B 1
C15_1 C 0.1993(7) 0.7512(9) 0.4671(7) 0.095(3) Uani 0.783(3) 1 d PD B 1
H15_1 H 0.1606 0.7457 0.5379 0.114 Uiso 0.783(3) 1 calc PR B 1
C16_1 C 0.2731(6) 0.7948(7) 0.3761(6) 0.078(2) Uani 0.783(3) 1 d PD B 1
N17_1 N 0.3303(8) 0.8010(8) 0.2753(6) 0.118(3) Uani 0.783(3) 1 d PD B 1
C18_1 C 0.3115(9) 0.7614(12) 0.2679(7) 0.085(3) Uani 0.783(3) 1 d PD B 1
H18_1 H 0.3542 0.7634 0.1976 0.102 Uiso 0.783(3) 1 calc PR B 1
C19_1 C 0.2885(7) 0.8415(9) 0.3845(8) 0.096(3) Uani 0.783(3) 1 d PD B 1
N20_1 N 0.2450(11) 0.8242(12) 0.4844(9) 0.168(4) Uani 0.783(3) 1 d PD B 1
C21_1 C 0.2582(12) 0.8719(13) 0.4876(12) 0.156(5) Uani 0.783(3) 1 d PD B 1
H21_1 H 0.2238 0.8598 0.5604 0.187 Uiso 0.783(3) 1 calc PR B 1
C22_1 C 0.3141(8) 0.9324(10) 0.3990(10) 0.118(4) Uani 0.783(3) 1 d PD B 1
C23_1 C 0.3493(15) 0.9526(15) 0.3009(13) 0.188(7) Uani 0.783(3) 1 d PD B 1
H23_1 H 0.3839 1.0028 0.2326 0.226 Uiso 0.783(3) 1 calc PR B 1
C24_1 C 0.3414(11) 0.9099(12) 0.2880(10) 0.151(5) Uani 0.783(3) 1 d PD B 1
H24_1 H 0.3716 0.9270 0.2144 0.182 Uiso 0.783(3) 1 calc PR B 1
C25_1 C 0.3200(11) 0.9752(16) 0.4215(14) 0.190(7) Uani 0.783(3) 1 d PD B 1
H25A_1 H 0.3624 1.0209 0.3488 0.284 Uiso 0.783(3) 1 calc PR B 1
H25B_1 H 0.3592 0.9101 0.4696 0.284 Uiso 0.783(3) 1 calc PR B 1
H25C_1 H 0.2425 1.0226 0.4607 0.284 Uiso 0.783(3) 1 calc PR B 1
C1_2 C 0.6299(4) 1.1426(4) 0.1621(4) 0.0535(13) Uani 1 1 d . . .
H1_2 H 0.6867 1.1151 0.1048 0.064 Uiso 1 1 calc R . .
C2_2 C 0.5679(4) 1.0684(4) 0.2758(4) 0.0466(12) Uani 1 1 d . . .
N3_2 N 0.4645(3) 1.1041(3) 0.3532(3) 0.0476(10) Uani 1 1 d . . .
C4_2 C 0.4390(4) 1.0108(4) 0.4447(4) 0.0506(12) Uani 1 1 d . . .
C5_2 C 0.5288(4) 0.9178(4) 0.4226(4) 0.0565(13) Uani 1 1 d . . .
N6_2 N 0.6108(3) 0.9549(3) 0.3143(3) 0.0578(11) Uani 1 1 d . . .
C7_2 C 0.5482(6) 0.7984(4) 0.4903(5) 0.096(2) Uani 1 1 d . . .
H7A_2 H 0.6234 0.7561 0.4451 0.144 Uiso 1 1 calc R . .
H7B_2 H 0.4887 0.8002 0.5097 0.144 Uiso 1 1 calc R . .
H7C_2 H 0.5454 0.7608 0.5607 0.144 Uiso 1 1 calc R . .
C9_2 C 0.3274(4) 1.0210(4) 0.5486(4) 0.0547(13) Uani 1 1 d . . .
N9_2 N 0.5420(3) 1.2593(3) 0.1253(3) 0.0548(11) Uani 1 1 d . . .
H9_2 H 0.4801 1.2870 0.1755 0.066 Uiso 1 1 calc R . .
O9_2 O 0.2990(3) 0.9427(3) 0.6313(3) 0.0765(11) Uani 1 1 d . . .
C10_2 C 0.6924(4) 1.1402(4) 0.1732(4) 0.0613(14) Uani 1 1 d . . .
H10_2 H 0.6330 1.1730 0.2269 0.074 Uiso 1 1 calc R . .
C11_2 C 0.7532(5) 1.2191(6) 0.0545(6) 0.094(2) Uani 1 1 d . . .
H11A_2 H 0.6972 1.2961 0.0257 0.141 Uiso 1 1 calc R . .
H11B_2 H 0.8134 1.1879 0.0005 0.141 Uiso 1 1 calc R . .
H11C_2 H 0.7871 1.2227 0.0629 0.141 Uiso 1 1 calc R . .
C12_2 C 0.7765(5) 1.0182(5) 0.2233(6) 0.0813(17) Uani 1 1 d . . .
H12A_2 H 0.7355 0.9715 0.2980 0.122 Uiso 1 1 calc R . .
H12B_2 H 0.8105 1.0211 0.2323 0.122 Uiso 1 1 calc R . .
H12C_2 H 0.8369 0.9844 0.1715 0.122 Uiso 1 1 calc R . .
C8_2 C 0.7186(4) 0.8896(4) 0.2457(4) 0.0620(14) Uani 1 1 d D . .
H8A_2 H 0.7573 0.8104 0.2939 0.074 Uiso 1 1 calc R . .
H8B_2 H 0.7705 0.9254 0.1809 0.074 Uiso 1 1 calc R . .
C13_2 C 0.6951(4) 0.8871(5) 0.1998(4) 0.0733(16) Uani 1 1 d D . .
C14_2 C 0.6245(6) 0.9842(6) 0.1460(7) 0.111(3) Uani 1 1 d D . .
H14_2 H 0.5879 1.0557 0.1378 0.133 Uiso 1 1 calc R . .
C15_2 C 0.6069(7) 0.9781(7) 0.1049(7) 0.116(3) Uani 1 1 d D . .
H15_2 H 0.5591 1.0458 0.0676 0.139 Uiso 1 1 calc R . .
C16_2 C 0.6551(6) 0.8802(7) 0.1160(6) 0.0892(19) Uani 1 1 d D . .
N17_2 N 0.7282(5) 0.7839(5) 0.1630(5) 0.1017(18) Uani 1 1 d D . .
C18_2 C 0.7465(5) 0.7869(5) 0.2064(6) 0.0857(18) Uani 1 1 d D . .
H18_2 H 0.7959 0.7182 0.2420 0.103 Uiso 1 1 calc R . .
C19_2 C 0.6396(6) 0.8709(6) 0.0708(6) 0.0924(19) Uani 1 1 d D . .
N20_2 N 0.5627(8) 0.9664(8) 0.0274(9) 0.166(3) Uani 1 1 d D . .
C21_2 C 0.5470(11) 0.9545(11) -0.0101(11) 0.176(5) Uani 1 1 d D . .
H21_2 H 0.4943 1.0213 -0.0417 0.211 Uiso 1 1 calc R . .
C22_2 C 0.5971(10) 0.8598(11) -0.0077(7) 0.124(3) Uani 1 1 d D . .
C23_2 C 0.6787(10) 0.7730(11) 0.0267(11) 0.162(4) Uani 1 1 d D . .
H23_2 H 0.7247 0.7051 0.0227 0.194 Uiso 1 1 calc R . .
C24_2 C 0.6997(8) 0.7761(8) 0.0669(9) 0.135(3) Uani 1 1 d D . .
H24_2 H 0.7573 0.7107 0.0924 0.162 Uiso 1 1 calc R . .
C25_2 C 0.5653(12) 0.8609(12) -0.0481(8) 0.186(5) Uani 1 1 d D . .
H25A_2 H 0.5066 0.9373 -0.0733 0.279 Uiso 1 1 calc R . .
H25B_2 H 0.5354 0.8051 0.0147 0.279 Uiso 1 1 calc R . .
H25C_2 H 0.6330 0.8410 -0.1120 0.279 Uiso 1 1 calc R . .
C30 C 0.9379(2) -0.0621(2) 0.9379(2) 0.091(3) Uiso 1 3 d S . .
N30 N 0.95604(19) -0.04396(19) 0.95604(19) 0.108(3) Uiso 1 3 d S . .
C31 C 0.9150(2) -0.0850(2) 0.9150(2) 0.108(4) Uiso 1 3 d S . .
C32 C 0.2431(9) 1.2431(9) 0.2431(9) 0.154(17) Uiso 0.36 3 d SP . .
N32 N 0.2223(7) 1.2223(7) 0.2223(7) 0.149(13) Uiso 0.36 3 d SP . .
C33 C 0.2682(6) 1.2682(6) 0.2682(6) 0.115(11) Uiso 0.36 3 d SP . .
C34 C 0.4411(4) 0.4411(4) 0.4411(4) 0.122(6) Uiso 0.783(3) 3 d SP . .
N34 N 0.4241(2) 0.4241(2) 0.4241(2) 0.080(3) Uiso 0.783(3) 3 d SP . .
C35 C 0.4661(7) 0.4661(7) 0.4661(7) 0.270(18) Uiso 0.783(3) 3 d SP . .
C36 C 0.1459(8) 1.1459(8) 0.1459(8) 0.108(13) Uiso 0.30 3 d SP . .
C37 C 0.1648(14) 1.1648(14) 0.1648(14) 0.18(3) Uiso 0.30 3 d SP . .
C13B_1 C 0.2587(13) 0.6735(9) 0.3758(16) 0.033(7) Uiso 0.217(3) 1 d PD B 2
C14B_1 C 0.2137(18) 0.647(2) 0.4834(16) 0.057(9) Uiso 0.217(3) 1 d PD B 2
C15B_1 C 0.2584(14) 0.6412(17) 0.5071(13) 0.040(5) Uiso 0.217(3) 1 d PD B 2
C16B_1 C 0.3444(14) 0.6695(16) 0.4204(13) 0.051(5) Uiso 0.217(3) 1 d PD B 2
N17B_1 N 0.3913(18) 0.697(2) 0.3130(15) 0.086(7) Uiso 0.217(3) 1 d PD B 2
C18B_1 C 0.343(2) 0.710(3) 0.2861(18) 0.069(14) Uiso 0.217(3) 1 d PD B 2
C19B_1 C 0.4049(16) 0.640(2) 0.4544(15) 0.073(7) Uiso 0.217(3) 1 d PD B 2
N20B_1 N 0.3660(18) 0.601(2) 0.5642(16) 0.102(8) Uiso 0.217(3) 1 d PD B 2
C21B_1 C 0.431(2) 0.571(2) 0.5868(19) 0.072(9) Uiso 0.217(3) 1 d PD B 2
C22B_1 C 0.530(2) 0.5792(17) 0.5098(16) 0.064(8) Uiso 0.217(3) 1 d PD B 2
C23B_1 C 0.553(2) 0.630(3) 0.4038(17) 0.075(9) Uiso 0.217(3) 1 d PD B 2
C24B_1 C 0.4990(16) 0.6556(18) 0.3723(15) 0.055(6) Uiso 0.217(3) 1 d PD B 2
C25B_1 C 0.5623(3) 0.5623(3) 0.5623(3) 0.158(10) Uiso 0.652(9) 3 d SPD B 2

loop_
_atom_site_aniso_label
_atom_site_aniso_U_11
_atom_site_aniso_U_22
_atom_site_aniso_U_33
_atom_site_aniso_U_23
_atom_site_aniso_U_13
_atom_site_aniso_U_12
C1_1 0.030(2) 0.024(2) 0.030(2) -0.0103(19) -0.013(2) -0.0088(18)
C2_1 0.028(2) 0.037(3) 0.024(2) -0.0114(19) -0.0068(19) -0.017(2)
N3_1 0.032(2) 0.0312(19) 0.0276(19) -0.0113(17) -0.0105(16) -0.0158(17)
C4_1 0.033(2) 0.031(2) 0.027(2) -0.011(2) -0.010(2) -0.016(2)
C5_1 0.034(3) 0.028(2) 0.027(2) -0.008(2) -0.011(2) -0.014(2)
N6_1 0.030(2) 0.032(2) 0.029(2) -0.0124(16) -0.0104(17) -0.0122(18)
C7_1 0.045(3) 0.037(3) 0.043(3) -0.008(2) -0.011(2) -0.024(2)
C8_1 0.027(2) 0.049(3) 0.044(3) -0.026(2) -0.008(2) -0.016(2)
C9_1 0.035(3) 0.035(3) 0.034(3) -0.013(2) -0.013(2) -0.017(2)
N9_1 0.0292(19) 0.0280(19) 0.0260(19) -0.0115(17) -0.0087(16) -0.0101(15)
O9_1 0.0390(17) 0.0259(17) 0.0362(18) -0.0059(16) -0.0165(14) -0.0126(14)
C10_1 0.050(3) 0.041(3) 0.050(3) -0.022(2) -0.022(2) -0.016(2)
C11_1 0.068(4) 0.080(4) 0.079(4) -0.047(3) -0.023(3) -0.034(3)
C12_1 0.062(3) 0.060(3) 0.057(3) -0.035(3) -0.017(3) -0.024(3)
C13_1 0.024(3) 0.046(5) 0.048(4) -0.023(4) -0.017(3) -0.005(3)
C14_1 0.075(6) 0.141(10) 0.074(6) -0.071(6) 0.011(5) -0.070(7)
C15_1 0.073(5) 0.177(10) 0.076(5) -0.092(6) 0.025(5) -0.085(7)
C16_1 0.062(5) 0.104(6) 0.067(5) -0.044(5) -0.022(4) -0.038(5)
N17_1 0.142(7) 0.165(9) 0.085(6) -0.034(5) -0.033(5) -0.115(7)
C18_1 0.104(7) 0.124(10) 0.052(5) -0.014(5) -0.025(6) -0.090(8)
C19_1 0.081(6) 0.141(8) 0.086(6) -0.063(6) -0.018(5) -0.060(6)
N20_1 0.218(11) 0.259(13) 0.116(7) -0.086(8) -0.031(7) -0.164(10)
C21_1 0.187(12) 0.236(16) 0.168(13) -0.104(12) -0.065(11) -0.116(12)
C22_1 0.078(6) 0.159(10) 0.135(9) -0.094(9) -0.015(6) -0.061(6)
C23_1 0.251(18) 0.265(18) 0.189(15) -0.123(14) -0.061(13) -0.155(16)
C24_1 0.176(11) 0.252(15) 0.132(10) -0.118(10) -0.005(9) -0.145(12)
C25_1 0.141(10) 0.35(2) 0.233(16) -0.204(17) -0.005(10) -0.138(14)
C1_2 0.037(3) 0.049(3) 0.045(3) -0.029(2) -0.011(2) -0.014(2)
C2_2 0.039(3) 0.037(3) 0.046(3) -0.021(2) -0.021(2) -0.009(2)
N3_2 0.039(2) 0.035(2) 0.039(2) -0.0168(19) -0.0191(19) -0.0095(17)
C4_2 0.050(3) 0.034(3) 0.039(3) -0.010(2) -0.023(2) -0.017(2)
C5_2 0.053(3) 0.036(3) 0.050(3) -0.017(2) -0.025(3) -0.014(2)
N6_2 0.054(3) 0.037(2) 0.055(3) -0.024(2) -0.030(2) -0.007(2)
C7_2 0.095(5) 0.034(3) 0.078(4) -0.019(3) -0.046(4) -0.013(3)
C9_2 0.050(3) 0.035(3) 0.046(3) -0.015(3) -0.025(3) -0.013(3)
N9_2 0.035(2) 0.040(2) 0.037(2) -0.0207(19) -0.0128(17) -0.0082(18)
O9_2 0.078(3) 0.045(2) 0.047(2) -0.0128(18) -0.0142(18) -0.039(2)
C10_2 0.039(3) 0.056(3) 0.057(3) -0.034(3) -0.014(2) -0.014(2)
C11_2 0.063(4) 0.105(5) 0.086(4) -0.055(4) -0.008(3) -0.046(4)
C12_2 0.054(3) 0.070(4) 0.110(5) -0.056(4) -0.047(3) 0.000(3)
C8_2 0.047(3) 0.047(3) 0.066(3) -0.037(3) -0.029(3) 0.000(2)
C13_2 0.060(3) 0.084(4) 0.075(4) -0.054(3) -0.026(3) -0.018(3)
C14_2 0.105(5) 0.100(5) 0.154(7) -0.073(5) -0.094(6) 0.003(4)
C15_2 0.114(6) 0.108(6) 0.154(7) -0.073(6) -0.097(6) -0.002(5)
C16_2 0.084(4) 0.112(6) 0.099(5) -0.058(4) -0.046(4) -0.033(4)
N17_2 0.123(5) 0.111(5) 0.106(4) -0.055(4) -0.054(4) -0.049(4)
C18_2 0.081(4) 0.071(4) 0.102(5) -0.052(4) -0.050(4) -0.012(3)
C19_2 0.103(5) 0.099(5) 0.096(5) -0.041(4) -0.050(4) -0.045(4)
N20_2 0.189(8) 0.165(8) 0.247(10) -0.103(7) -0.148(8) -0.036(6)
C21_2 0.237(13) 0.174(11) 0.234(13) -0.063(10) -0.170(12) -0.076(10)
C22_2 0.171(9) 0.186(10) 0.088(5) -0.052(6) -0.030(5) -0.129(8)
C23_2 0.186(10) 0.182(10) 0.225(12) -0.120(10) -0.109(10) -0.053(9)
C24_2 0.165(8) 0.130(7) 0.204(10) -0.098(7) -0.124(7) -0.017(6)
C25_2 0.294(15) 0.279(15) 0.141(8) -0.053(9) -0.086(9) -0.207(13)

loop_
_atom_type_symbol
_atom_type_description
_atom_type_scat_dispersion_real
_atom_type_scat_dispersion_imag
_atom_type_scat_source
C C 0.0033 0.0016 'International Tables Vol C Tables 4.2.6.8 and 6.1.1.4'
H H 0.0000 0.0000 'International Tables Vol C Tables 4.2.6.8 and 6.1.1.4'
N N 0.0061 0.0033 'International Tables Vol C Tables 4.2.6.8 and 6.1.1.4'
O O 0.0106 0.0060 'International Tables Vol C Tables 4.2.6.8 and 6.1.1.4'

loop_
_geom_angle_atom_site_label_1
_geom_angle_atom_site_label_2
_geom_angle_atom_site_label_3
_geom_angle
_geom_angle_site_symmetry_1
_geom_angle_site_symmetry_3
N9_1 C1_1 C2_1 105.8(3) . .
N9_1 C1_1 C10_1 110.0(3) . .
C2_1 C1_1 C10_1 114.1(3) . .
N3_1 C2_1 N6_1 111.8(3) . .
N3_1 C2_1 C1_1 122.8(3) . .
N6_1 C2_1 C1_1 125.2(4) . .
C2_1 N3_1 C4_1 106.1(3) . .
C5_1 C4_1 N3_1 109.9(3) . .
C5_1 C4_1 C9_1 128.8(4) . .
N3_1 C4_1 C9_1 121.3(4) . .
C4_1 C5_1 N6_1 105.3(3) . .
C4_1 C5_1 C7_1 131.8(4) . .
N6_1 C5_1 C7_1 122.9(4) . .
C2_1 N6_1 C5_1 106.9(3) . .
C2_1 N6_1 C8_1 128.7(3) . .
C5_1 N6_1 C8_1 123.0(3) . .
N6_1 C8_1 C13B_1 121.1(7) . .
N6_1 C8_1 C13_1 108.9(3) . .
C13B_1 C8_1 C13_1 20.4(4) . .
O9_1 C9_1 N9_1 122.4(3) . 2_465
O9_1 C9_1 C4_1 123.0(4) . .
N9_1 C9_1 C4_1 114.6(4) 2_465 .
C9_1 N9_1 C1_1 123.1(3) 3_456 .
C11_1 C10_1 C12_1 111.6(4) . .
C11_1 C10_1 C1_1 112.3(4) . .
C12_1 C10_1 C1_1 112.7(4) . .
C18_1 C13_1 C14_1 115.7(7) . .
C18_1 C13_1 C8_1 123.0(6) . .
C14_1 C13_1 C8_1 121.3(6) . .
C15_1 C14_1 C13_1 121.7(7) . .
C16_1 C15_1 C14_1 120.9(7) . .
C15_1 C16_1 N17_1 120.0(7) . .
C15_1 C16_1 C19_1 119.5(7) . .
N17_1 C16_1 C19_1 120.4(7) . .
C16_1 N17_1 C18_1 119.7(7) . .
C13_1 C18_1 N17_1 121.9(7) . .
N20_1 C19_1 C24_1 118.3(9) . .
N20_1 C19_1 C16_1 121.7(8) . .
C24_1 C19_1 C16_1 119.8(8) . .
C19_1 N20_1 C21_1 119.7(10) . .
C22_1 C21_1 N20_1 125.3(11) . .
C21_1 C22_1 C23_1 111.7(11) . .
C21_1 C22_1 C25_1 116.8(11) . .
C23_1 C22_1 C25_1 131.2(11) . .
C22_1 C23_1 C24_1 127.6(13) . .
C23_1 C24_1 C19_1 117.1(11) . .
N9_2 C1_2 C2_2 106.3(3) . .
N9_2 C1_2 C10_2 110.8(4) . .
C2_2 C1_2 C10_2 111.7(4) . .
N3_2 C2_2 N6_2 110.6(4) . .
N3_2 C2_2 C1_2 123.3(4) . .
N6_2 C2_2 C1_2 126.1(4) . .
C2_2 N3_2 C4_2 105.6(3) . .
C5_2 C4_2 N3_2 110.9(4) . .
C5_2 C4_2 C9_2 128.9(4) . .
N3_2 C4_2 C9_2 120.2(4) . .
C4_2 C5_2 N6_2 104.8(4) . .
C4_2 C5_2 C7_2 133.0(5) . .
N6_2 C5_2 C7_2 122.1(5) . .
C5_2 N6_2 C2_2 108.0(4) . .
C5_2 N6_2 C8_2 125.4(4) . .
C2_2 N6_2 C8_2 126.0(4) . .
O9_2 C9_2 N9_2 123.6(4) . 3_465
O9_2 C9_2 C4_2 123.3(4) . .
N9_2 C9_2 C4_2 113.0(4) 3_465 .
C9_2 N9_2 C1_2 125.4(4) 2_564 .
C12_2 C10_2 C1_2 112.7(4) . .
C12_2 C10_2 C11_2 111.6(4) . .
C1_2 C10_2 C11_2 109.5(5) . .
N6_2 C8_2 C13_2 111.3(4) . .
C18_2 C13_2 C14_2 115.7(6) . .
C18_2 C13_2 C8_2 121.3(5) . .
C14_2 C13_2 C8_2 123.0(5) . .
C15_2 C14_2 C13_2 121.0(7) . .
C16_2 C15_2 C14_2 121.2(6) . .
C15_2 C16_2 N17_2 120.7(6) . .
C15_2 C16_2 C19_2 122.7(7) . .
N17_2 C16_2 C19_2 116.5(7) . .
C16_2 N17_2 C18_2 119.3(6) . .
N17_2 C18_2 C13_2 121.9(6) . .
C24_2 C19_2 N20_2 119.6(7) . .
C24_2 C19_2 C16_2 123.5(7) . .
N20_2 C19_2 C16_2 116.9(7) . .
C19_2 N20_2 C21_2 115.7(8) . .
C22_2 C21_2 N20_2 127.8(9) . .
C23_2 C22_2 C21_2 112.1(8) . .
C23_2 C22_2 C25_2 127.1(11) . .
C21_2 C22_2 C25_2 120.7(11) . .
C22_2 C23_2 C24_2 124.0(9) . .
C19_2 C24_2 C23_2 120.2(8) . .
N30 C30 C31 180.0(4) . .
N32 C32 C33 180.0(8) . .
N34 C34 C35 180.0(8) . .
C14B_1 C13B_1 C18B_1 119.6(14) . .
C14B_1 C13B_1 C8_1 120.5(13) . .
C18B_1 C13B_1 C8_1 119.5(13) . .
C15B_1 C14B_1 C13B_1 121.5(15) . .
C16B_1 C15B_1 C14B_1 117.9(14) . .
C15B_1 C16B_1 N17B_1 122.7(14) . .
C15B_1 C16B_1 C19B_1 115.2(13) . .
N17B_1 C16B_1 C19B_1 120.4(14) . .
C16B_1 N17B_1 C18B_1 119.9(16) . .
N17B_1 C18B_1 C13B_1 117.3(16) . .
C24B_1 C19B_1 N20B_1 119.9(14) . .
C24B_1 C19B_1 C16B_1 118.3(14) . .
N20B_1 C19B_1 C16B_1 121.8(14) . .
C24B_1 N20B_1 C19B_1 134(2) 2 .
C24B_1 N20B_1 C21B_1 76.5(17) 2 .
C19B_1 N20B_1 C21B_1 116.9(17) . .
C24B_1 N20B_1 C23B_1 59.3(13) 2 2
C19B_1 N20B_1 C23B_1 138.2(19) . 2
C21B_1 N20B_1 C23B_1 21.9(14) . 2
C23B_1 C21B_1 C22B_1 111(4) 2 2
C23B_1 C21B_1 C22B_1 149(4) 2 .
C22B_1 C21B_1 C22B_1 39.1(18) 2 .
C23B_1 C21B_1 N20B_1 83(4) 2 .
C22B_1 C21B_1 N20B_1 152(3) 2 .
C22B_1 C21B_1 N20B_1 126.5(18) . .
C23B_1 C21B_1 C24B_1 45(3) 2 2
C22B_1 C21B_1 C24B_1 122(2) 2 2
C22B_1 C21B_1 C24B_1 144(2) . 2
N20B_1 C21B_1 C24B_1 50.7(13) . 2
C23B_1 C21B_1 C22B_1 126(5) 2 3
C22B_1 C21B_1 C22B_1 20.2(12) 2 3
C22B_1 C21B_1 C22B_1 28.2(11) . 3
N20B_1 C21B_1 C22B_1 133(2) . 3
C24B_1 C21B_1 C22B_1 121.0(19) 2 3
C23B_1 C21B_1 C21B_1 102(5) 2 2
C22B_1 C21B_1 C21B_1 36.6(17) 2 2
C22B_1 C21B_1 C21B_1 58.2(11) . 2
N20B_1 C21B_1 C21B_1 118.2(16) . 2
C24B_1 C21B_1 C21B_1 90.4(16) 2 2
C22B_1 C21B_1 C21B_1 30.9(7) 3 2
C23B_1 C21B_1 C21B_1 161(5) 2 3
C22B_1 C21B_1 C21B_1 59.4(15) 2 3
C22B_1 C21B_1 C21B_1 27.5(11) . 3
N20B_1 C21B_1 C21B_1 100.0(15) . 3
C24B_1 C21B_1 C21B_1 123.8(12) 2 3
C22B_1 C21B_1 C21B_1 40.9(9) 3 3
C21B_1 C21B_1 C21B_1 60.000(3) 2 3
C22B_1 C22B_1 C22B_1 60.001(11) 2 3
C22B_1 C22B_1 C21B_1 135(2) 2 3
C22B_1 C22B_1 C21B_1 90(3) 3 3
C22B_1 C22B_1 C23B_1 149.6(14) 2 .
C22B_1 C22B_1 C23B_1 112(3) 3 .
C21B_1 C22B_1 C23B_1 21.9(19) 3 .
C22B_1 C22B_1 C21B_1 51(2) 2 .
C22B_1 C22B_1 C21B_1 103(2) 3 .
C21B_1 C22B_1 C21B_1 116(3) 3 .
C23B_1 C22B_1 C21B_1 111.3(16) . .
C22B_1 C22B_1 C25B_1 73.6(6) 2 .
C22B_1 C22B_1 C25B_1 73.6(6) 3 .
C21B_1 C22B_1 C25B_1 133(2) 3 .
C23B_1 C22B_1 C25B_1 134.9(16) . .
C21B_1 C22B_1 C25B_1 110.6(15) . .
C22B_1 C22B_1 C21B_1 48.5(18) 2 2
C22B_1 C22B_1 C21B_1 25.1(12) 3 2
C21B_1 C22B_1 C21B_1 89.7(19) 3 2
C23B_1 C22B_1 C21B_1 111(2) . 2
C21B_1 C22B_1 C21B_1 80.9(15) . 2
C25B_1 C22B_1 C21B_1 91.9(12) . 2
C22B_1 C22B_1 C23B_1 43(2) 2 2
C22B_1 C22B_1 C23B_1 97(2) 3 2
C21B_1 C22B_1 C23B_1 122(2) 3 2
C23B_1 C22B_1 C23B_1 119.6(17) . 2
C21B_1 C22B_1 C23B_1 8.6(14) . 2
C25B_1 C22B_1 C23B_1 103.3(13) . 2
C21B_1 C22B_1 C23B_1 76.3(13) 2 2
C21B_1 C23B_1 C22B_1 47(3) 3 .
C21B_1 C23B_1 C24B_1 118(5) 3 .
C22B_1 C23B_1 C24B_1 126.8(18) . .
C21B_1 C23B_1 N20B_1 75(4) 3 3
C22B_1 C23B_1 N20B_1 118(2) . 3
C24B_1 C23B_1 N20B_1 57.6(15) . 3
C21B_1 C23B_1 C22B_1 22(3) 3 3
C22B_1 C23B_1 C22B_1 25.7(15) . 3
C24B_1 C23B_1 C22B_1 129(2) . 3
N20B_1 C23B_1 C22B_1 97(2) 3 3
N20B_1 C24B_1 C19B_1 119(2) 3 .
N20B_1 C24B_1 C23B_1 63.1(18) 3 .
C19B_1 C24B_1 C23B_1 117.9(16) . .
N20B_1 C24B_1 C21B_1 52.8(11) 3 3
C19B_1 C24B_1 C21B_1 109.9(15) . 3
C23B_1 C24B_1 C21B_1 16.1(16) . 3
C22B_1 C25B_1 C22B_1 32.9(12) 2 .
C22B_1 C25B_1 C22B_1 32.9(12) 2 3
C22B_1 C25B_1 C22B_1 32.9(12) . 3

loop_
_geom_bond_atom_site_label_1
_geom_bond_atom_site_label_2
_geom_bond_distance
_geom_bond_site_symmetry_2
C1_1 N9_1 1.459(5) .
C1_1 C2_1 1.534(6) .
C1_1 C10_1 1.549(6) .
C2_1 N3_1 1.309(5) .
C2_1 N6_1 1.377(5) .
N3_1 C4_1 1.396(5) .
C4_1 C5_1 1.381(6) .
C4_1 C9_1 1.473(6) .
C5_1 N6_1 1.397(5) .
C5_1 C7_1 1.502(6) .
N6_1 C8_1 1.472(5) .
C8_1 C13B_1 1.507(13) .
C8_1 C13_1 1.555(8) .
C9_1 O9_1 1.251(5) .
C9_1 N9_1 1.354(5) 2_465
N9_1 C9_1 1.354(5) 3_456
C10_1 C11_1 1.530(7) .
C10_1 C12_1 1.535(7) .
C13_1 C18_1 1.363(8) .
C13_1 C14_1 1.398(9) .
C14_1 C15_1 1.359(9) .
C15_1 C16_1 1.326(9) .
C16_1 N17_1 1.354(9) .
C16_1 C19_1 1.490(10) .
N17_1 C18_1 1.385(10) .
C19_1 N20_1 1.329(11) .
C19_1 C24_1 1.354(11) .
N20_1 C21_1 1.370(12) .
C21_1 C22_1 1.302(13) .
C22_1 C23_1 1.341(14) .
C22_1 C25_1 1.499(13) .
C23_1 C24_1 1.344(13) .
C1_2 N9_2 1.474(6) .
C1_2 C2_2 1.520(7) .
C1_2 C10_2 1.553(7) .
C2_2 N3_2 1.318(6) .
C2_2 N6_2 1.394(6) .
N3_2 C4_2 1.405(6) .
C4_2 C5_2 1.372(6) .
C4_2 C9_2 1.487(7) .
C5_2 N6_2 1.387(6) .
C5_2 C7_2 1.493(7) .
N6_2 C8_2 1.490(6) .
C9_2 O9_2 1.239(5) .
C9_2 N9_2 1.350(6) 3_465
N9_2 C9_2 1.350(6) 2_564
C10_2 C12_2 1.540(8) .
C10_2 C11_2 1.564(8) .
C8_2 C13_2 1.522(7) .
C13_2 C18_2 1.384(7) .
C13_2 C14_2 1.392(8) .
C14_2 C15_2 1.366(9) .
C15_2 C16_2 1.318(9) .
C16_2 N17_2 1.348(8) .
C16_2 C19_2 1.478(8) .
N17_2 C18_2 1.374(8) .
C19_2 C24_2 1.337(9) .
C19_2 N20_2 1.357(9) .
N20_2 C21_2 1.365(11) .
C21_2 C22_2 1.342(12) .
C22_2 C23_2 1.340(12) .
C22_2 C25_2 1.507(11) .
C23_2 C24_2 1.360(10) .
C30 N30 1.130(13) .
C30 C31 1.429(17) .
C32 N32 1.29(6) .
C32 C33 1.56(6) .
C34 N34 1.06(2) .
C34 C35 1.56(5) .
C36 C37 1.18(8) .
C13B_1 C14B_1 1.365(15) .
C13B_1 C18B_1 1.382(15) .
C14B_1 C15B_1 1.352(16) .
C15B_1 C16B_1 1.339(15) .
C16B_1 N17B_1 1.344(15) .
C16B_1 C19B_1 1.491(15) .
N17B_1 C18B_1 1.378(16) .
C19B_1 C24B_1 1.344(16) .
C19B_1 N20B_1 1.354(16) .
N20B_1 C24B_1 1.33(3) 2
N20B_1 C21B_1 1.374(17) .
N20B_1 C23B_1 1.41(3) 2
C21B_1 C23B_1 0.53(4) 2
C21B_1 C22B_1 1.05(3) 2
C21B_1 C22B_1 1.350(19) .
C21B_1 C24B_1 1.68(3) 2
C21B_1 C22B_1 1.75(3) 3
C21B_1 C21B_1 2.04(4) 2
C21B_1 C21B_1 2.04(4) 3
C22B_1 C22B_1 0.85(3) 2
C22B_1 C22B_1 0.85(3) 3
C22B_1 C21B_1 1.05(3) 3
C22B_1 C23B_1 1.329(17) .
C22B_1 C25B_1 1.504(17) .
C22B_1 C21B_1 1.75(3) 2
C22B_1 C23B_1 1.82(3) 2
C23B_1 C21B_1 0.53(4) 3
C23B_1 C24B_1 1.360(17) .
C23B_1 N20B_1 1.41(3) 3
C23B_1 C22B_1 1.82(3) 3
C24B_1 N20B_1 1.33(3) 3
C24B_1 C21B_1 1.68(3) 3
C25B_1 C22B_1 1.504(17) 2
C25B_1 C22B_1 1.504(17) 3
